data_4031428
loop_
_publ_author_name
'Darst, K.P.'
'Lenhert, P.G.'
'Lukehart, C.M.'
'Warfield, L.T.'

_publ_section_title
;
 Reactions of coordinated molecules. XXV. The preparation of several
 bis((hydroxy)(methyl))carbeniod complexes of rhenium
;
_journal_name_full 'Journal of Organometallic Chemistry'
_journal_page_first 317
_journal_page_last 324
_journal_volume 195
_journal_year 1980
_chemical_formula_sum 'C8 I2 O8 Re2'
_chemical_name_systematic '(Re (C O)4 I)2'
_space_group_IT_number 14
_symmetry_space_group_name_Hall '-P 2ybc'
_symmetry_space_group_name_H-M 'P 1 21/c 1'
_cell_angle_alpha 90
_cell_angle_beta 107.83
_cell_angle_gamma 90
_cell_formula_units_Z 4
_cell_length_a 10.077
_cell_length_b 12.25
_cell_length_c 13.172
_cell_volume 1547.897
_citation_journal_id_ASTM JORCAI
_cod_data_source_file Darst_JORCAI_1980_619.cif
_cod_data_source_block C8I2O8Re2
_cod_database_code 4031428

loop_
_symmetry_equiv_pos_as_xyz
x,y,z
-x,y+1/2,-z+1/2
-x,-y,-z
x,-y-1/2,z-1/2

loop_
_atom_site_label
_atom_site_type_symbol
_atom_site_fract_x
_atom_site_fract_y
_atom_site_fract_z
_atom_site_occupancy
_atom_site_U_iso_or_equiv
O2 O-2 0.6114 0.279 0.5076 1 0.0
C8 C+2 0.1635 0.2277 0.3328 1 0.0
O7 O-2 -0.053 -0.0154 0.258 1 0.0
O4 O-2 0.5973 -0.0132 0.1175 1 0.0
O8 O-2 0.1686 0.2809 0.4019 1 0.0
I1 I-1 0.38495 0.00862 0.34912 1 0.0
O3 O-2 0.8365 -0.0185 0.4673 1 0.0
O5 O-2 0.1825 -0.0233 0.0235 1 0.0
C4 C+2 0.6049 0.0358 0.1896 1 0.0
C1 C+2 0.7515 0.2095 0.2883 1 0.0
I2 I-1 0.38714 0.25358 0.17974 1 0.0
Re2 Re+1 0.16713 0.13003 0.21042 1 0.0
O1 O-2 0.8352 0.2726 0.2748 1 0.0
C3 C+2 0.7489 0.0388 0.4086 1 0.0
Re1 Re+1 0.60686 0.12977 0.31594 1 0.0
C7 C+2 0.0252 0.0426 0.2391 1 0.0
C6 C+2 0.0255 0.217 0.1168 1 0.0
O6 O-2 -0.0569 0.2714 0.0531 1 0.0
C5 C+2 0.1786 0.0334 0.0926 1 0.0
C2 C+2 0.605 0.2264 0.4383 1 0.0
